data_7130708
loop_
_publ_author_name
'Corcoran, James C.'
'Guo, Rui'
'Xia, Yue'
'Wang, Yiming'

_publ_section_title
;
 Vinyl Cation-Mediated Intramolecular Hydroarylation of Alkynes Using
 Pyridinium Reagents
;
_journal_name_full 'Chemical Communications'
_journal_paper_doi 10.1039/D2CC03794G
_journal_year 2022
_chemical_formula_sum 'C23 H24 O3'
_chemical_formula_weight 348.42
_space_group_crystal_system triclinic
_space_group_IT_number 2
_space_group_name_Hall '-P 1'
_space_group_name_H-M_alt 'P -1'
_atom_sites_solution_hydrogens difmap
_atom_sites_solution_primary direct
_audit_update_record
;
2022-06-14 deposited with the CCDC.	2022-09-13 downloaded from the CCDC.
;
_cell_angle_alpha 62.4089(9)
_cell_angle_beta 80.6019(9)
_cell_angle_gamma 88.2485(10)
_cell_formula_units_Z 2
_cell_length_a 8.3486(2)
_cell_length_b 10.8563(2)
_cell_length_c 11.6441(2)
_cell_measurement_reflns_used 7868
_cell_measurement_temperature 150.(2)
_cell_measurement_theta_max 68.154
_cell_measurement_theta_min 4.346
_cell_volume 921.56(3)
_computing_structure_refinement 'SHELXL-2017/1 (Sheldrick, 2017)'
_computing_structure_solution 'SHELXT 2014/5 (Sheldrick, 2014)'
_diffrn_ambient_temperature 150.(2)
_diffrn_measured_fraction_theta_full 0.977
_diffrn_measured_fraction_theta_max 0.977
_diffrn_measurement_device_type 'Bruker Smart Apex II CCD'
_diffrn_measurement_method 'omega and phi scans'
_diffrn_radiation_type CuK\a
_diffrn_radiation_wavelength 1.54178
_diffrn_reflns_av_R_equivalents 0.0433
_diffrn_reflns_av_unetI/netI 0.0418
_diffrn_reflns_limit_h_max 10
_diffrn_reflns_limit_h_min -9
_diffrn_reflns_limit_k_max 12
_diffrn_reflns_limit_k_min -11
_diffrn_reflns_limit_l_max 14
_diffrn_reflns_limit_l_min -14
_diffrn_reflns_number 15722
_diffrn_reflns_theta_full 68.29
_diffrn_reflns_theta_max 68.29
_diffrn_reflns_theta_min 4.35
_diffrn_source 'Bruker X8 Prospector Ultra IMuS'
_exptl_absorpt_coefficient_mu 0.650
_exptl_absorpt_correction_T_max 0.98
_exptl_absorpt_correction_T_min 0.89
_exptl_absorpt_correction_type multi-scan
_exptl_absorpt_process_details 'Bruker Sadabs'
_exptl_crystal_colour colorless
_exptl_crystal_density_diffrn 1.256
_exptl_crystal_density_method 'not measured'
_exptl_crystal_description Plate
_exptl_crystal_F_000 372
_exptl_crystal_size_max 0.190
_exptl_crystal_size_mid 0.150
_exptl_crystal_size_min 0.025
_refine_diff_density_max 0.302
_refine_diff_density_min -0.340
_refine_ls_extinction_coef 0.0089(12)
_refine_ls_extinction_method 'SHELXL-2018/3 (Sheldrick 2018)'
_refine_ls_goodness_of_fit_ref 1.089
_refine_ls_hydrogen_treatment refall
_refine_ls_matrix_type full
_refine_ls_number_parameters 335
_refine_ls_number_reflns 3290
_refine_ls_number_restraints 0
_refine_ls_restrained_S_all 1.089
_refine_ls_R_factor_all 0.0474
_refine_ls_R_factor_gt 0.0445
_refine_ls_shift/su_max 0.001
_refine_ls_shift/su_mean 0.000
_refine_ls_structure_factor_coef Fsqd
_refine_ls_weighting_details 'w=1/[\s^2^(Fo^2^)+(0.0737P)^2^+0.1773P] where P=(Fo^2^+2Fc^2^)/3'
_refine_ls_weighting_scheme calc
_refine_ls_wR_factor_gt 0.1186
_refine_ls_wR_factor_ref 0.1221
_reflns_number_gt 3010
_reflns_number_total 3290
_reflns_threshold_expression 'I > 2\s(I)'
_cod_data_source_file d2cc03794g2.cif
_cod_data_source_block RuiGuo082020
_cod_depositor_comments
;
The following automatic conversions were performed:

data item '_atom_sites_solution_primary' value 'direct methods' was
changed to 'direct'.

Automatic conversion script
Id: cif_fix_values 7556 2019-12-06 15:28:31Z antanas 
;
_cod_database_code 7130708

loop_
_space_group_symop_operation_xyz
'x, y, z'
'-x, -y, -z'

loop_
_atom_site_type_symbol
_atom_site_label
_atom_site_fract_x
_atom_site_fract_y
_atom_site_fract_z
_atom_site_U_iso_or_equiv
_atom_site_adp_type
_atom_site_calc_flag
_atom_site_refinement_flags_adp
_atom_site_refinement_flags_occupancy
_atom_site_refinement_flags_posn
_atom_site_occupancy
_atom_site_disorder_assembly
_atom_site_disorder_group
O O1 0.46961(11) 0.48762(9) 0.17573(9) 0.0275(2) Uani d . . . 1 . .
C C1 0.13886(15) 0.30453(13) 0.26446(11) 0.0204(3) Uani d . . . 1 . .
O O2 0.31871(12) 1.25204(10) -0.24668(9) 0.0311(3) Uani d . . . 1 . .
C C2 0.03388(15) 0.35497(13) 0.17183(12) 0.0228(3) Uani d . . . 1 . .
H H2 -0.010(2) 0.4485(18) 0.1492(16) 0.029(4) Uiso d . . . 1 . .
O O3 0.55034(11) 1.19596(9) -0.33720(9) 0.0276(3) Uani d . . . 1 . .
C C3 -0.00881(17) 0.27657(14) 0.11436(12) 0.0262(3) Uani d . . . 1 . .
H H3 -0.081(2) 0.3135(19) 0.0522(19) 0.038(4) Uiso d . . . 1 . .
C C4 0.05542(17) 0.14752(14) 0.14744(13) 0.0270(3) Uani d . . . 1 . .
H H4 0.0220(18) 0.0902(16) 0.1091(15) 0.025(4) Uiso d . . . 1 . .
C C5 0.16323(16) 0.09773(14) 0.23643(12) 0.0253(3) Uani d . . . 1 . .
H H5 0.213(2) 0.0061(19) 0.2606(17) 0.032(4) Uiso d . . . 1 . .
C C6 0.20618(15) 0.17453(13) 0.29628(12) 0.0220(3) Uani d . . . 1 . .
C C7 0.32535(17) 0.12198(15) 0.39134(13) 0.0274(3) Uani d . . . 1 . .
H H7A 0.407(2) 0.2021(17) 0.3669(16) 0.029(4) Uiso d . . . 1 . .
H H7B 0.383(2) 0.0459(19) 0.3819(18) 0.037(4) Uiso d . . . 1 . .
C C8 0.24599(18) 0.07477(15) 0.53526(13) 0.0300(3) Uani d . . . 1 . .
H H8A 0.194(2) -0.0189(19) 0.5740(17) 0.034(4) Uiso d . . . 1 . .
H H8B 0.332(2) 0.067(2) 0.588(2) 0.045(5) Uiso d . . . 1 . .
C C9 0.11838(17) 0.17467(14) 0.54870(12) 0.0268(3) Uani d . . . 1 . .
H H9B 0.0956(19) 0.1558(16) 0.6408(17) 0.026(4) Uiso d . . . 1 . .
H H9A 0.015(2) 0.1530(18) 0.5257(17) 0.035(4) Uiso d . . . 1 . .
C C10 0.16506(15) 0.32679(13) 0.46130(12) 0.0231(3) Uani d . . . 1 . .
H H10 0.1868(19) 0.3837(17) 0.5034(16) 0.025(4) Uiso d . . . 1 . .
C C11 0.17329(14) 0.38721(13) 0.33105(12) 0.0207(3) Uani d . . . 1 . .
C C12 0.20879(15) 0.53965(13) 0.24479(12) 0.0207(3) Uani d . . . 1 . .
C C13 0.09438(16) 0.63682(14) 0.23949(12) 0.0236(3) Uani d . . . 1 . .
H H13 -0.010(2) 0.6081(17) 0.2964(17) 0.029(4) Uiso d . . . 1 . .
C C14 0.12414(16) 0.77709(14) 0.14966(12) 0.0237(3) Uani d . . . 1 . .
H H14 0.043(2) 0.8411(18) 0.1460(16) 0.028(4) Uiso d . . . 1 . .
C C15 0.26986(15) 0.82295(13) 0.06169(12) 0.0217(3) Uani d . . . 1 . .
C C16 0.38987(15) 0.72669(13) 0.06958(12) 0.0224(3) Uani d . . . 1 . .
H H16] 0.495(2) 0.7549(17) 0.0110(17) 0.031(4) Uiso d . . . 1 . .
C C17 0.35989(15) 0.58778(13) 0.16018(12) 0.0212(3) Uani d . . . 1 . .
C C18 0.62850(17) 0.53204(16) 0.09770(14) 0.0303(3) Uani d . . . 1 . .
H H18A 0.623(2) 0.5703(18) 0.0037(19) 0.035(4) Uiso d . . . 1 . .
H H18B 0.681(2) 0.6011(18) 0.1171(17) 0.033(4) Uiso d . . . 1 . .
H H18C 0.684(2) 0.443(2) 0.1243(18) 0.038(4) Uiso d . . . 1 . .
C C19 0.29245(16) 0.96809(14) -0.04086(12) 0.0234(3) Uani d . . . 1 . .
H H19 0.210(2) 1.0332(18) -0.0328(17) 0.034(4) Uiso d . . . 1 . .
C C20 0.41029(16) 1.02075(14) -0.14474(13) 0.0256(3) Uani d . . . 1 . .
H H20 0.492(2) 0.9691(19) -0.1617(18) 0.037(4) Uiso d . . . 1 . .
C C21 0.41747(16) 1.16760(13) -0.24477(12) 0.0237(3) Uani d . . . 1 . .
C C22 0.56879(18) 1.33731(14) -0.44370(14) 0.0300(3) Uani d . . . 1 . .
H H22A 0.578(2) 1.398(2) -0.4031(19) 0.041(5) Uiso d . . . 1 . .
H H22B 0.472(2) 1.3565(19) -0.4837(19) 0.041(5) Uiso d . . . 1 . .
C C23 0.7155(2) 1.34821(19) -0.53984(17) 0.0466(4) Uani d . . . 1 . .
H H23A 0.725(3) 1.443(2) -0.617(2) 0.054(6) Uiso d . . . 1 . .
H H23B 0.708(3) 1.282(2) -0.571(2) 0.054(6) Uiso d . . . 1 . .
H H23C 0.816(3) 1.324(2) -0.497(2) 0.063(6) Uiso d . . . 1 . .

loop_
_atom_site_aniso_label
_atom_site_aniso_U_11
_atom_site_aniso_U_22
_atom_site_aniso_U_33
_atom_site_aniso_U_12
_atom_site_aniso_U_13
_atom_site_aniso_U_23
O1 0.0221(5) 0.0243(5) 0.0298(5) 0.0062(4) 0.0011(4) -0.0093(4)
C1 0.0198(6) 0.0209(6) 0.0163(6) 0.0008(4) 0.0018(4) -0.0068(5)
O2 0.0337(6) 0.0265(5) 0.0300(5) 0.0098(4) -0.0047(4) -0.0112(4)
C2 0.0245(7) 0.0222(7) 0.0196(6) 0.0048(5) -0.0028(5) -0.0082(5)
O3 0.0286(5) 0.0204(5) 0.0244(5) 0.0043(4) -0.0005(4) -0.0040(4)
C3 0.0294(7) 0.0285(7) 0.0209(6) 0.0038(5) -0.0058(5) -0.0112(5)
C4 0.0311(7) 0.0281(7) 0.0245(6) 0.0001(5) -0.0007(5) -0.0156(5)
C5 0.0271(7) 0.0228(7) 0.0236(6) 0.0040(5) 0.0012(5) -0.0105(5)
C6 0.0200(6) 0.0229(6) 0.0188(6) 0.0030(5) 0.0016(5) -0.0077(5)
C7 0.0258(7) 0.0285(7) 0.0278(7) 0.0102(6) -0.0065(5) -0.0128(6)
C8 0.0366(8) 0.0277(7) 0.0231(7) 0.0086(6) -0.0101(6) -0.0085(5)
C9 0.0315(8) 0.0277(7) 0.0178(6) 0.0029(5) -0.0015(5) -0.0086(5)
C10 0.0219(6) 0.0267(7) 0.0212(6) 0.0027(5) -0.0018(5) -0.0122(5)
C11 0.0175(6) 0.0228(6) 0.0209(6) 0.0035(4) -0.0006(4) -0.0104(5)
C12 0.0231(6) 0.0237(7) 0.0176(6) 0.0016(5) -0.0028(5) -0.0116(5)
C13 0.0241(7) 0.0259(7) 0.0208(6) 0.0013(5) 0.0016(5) -0.0126(5)
C14 0.0262(7) 0.0243(7) 0.0233(6) 0.0067(5) -0.0020(5) -0.0143(5)
C15 0.0247(7) 0.0236(7) 0.0193(6) 0.0028(5) -0.0045(5) -0.0120(5)
C16 0.0218(7) 0.0243(7) 0.0200(6) 0.0012(5) -0.0009(5) -0.0101(5)
C17 0.0215(6) 0.0237(7) 0.0206(6) 0.0045(5) -0.0037(5) -0.0122(5)
C18 0.0212(7) 0.0332(8) 0.0329(8) 0.0062(6) 0.0012(5) -0.0142(6)
C19 0.0260(7) 0.0235(7) 0.0235(6) 0.0048(5) -0.0058(5) -0.0130(5)
C20 0.0285(7) 0.0214(7) 0.0243(6) 0.0054(5) -0.0023(5) -0.0093(5)
C21 0.0260(7) 0.0241(7) 0.0227(6) 0.0032(5) -0.0058(5) -0.0117(5)
C22 0.0320(8) 0.0205(7) 0.0275(7) 0.0023(5) -0.0068(6) -0.0022(5)
C23 0.0418(10) 0.0356(9) 0.0373(9) 0.0024(7) 0.0069(7) -0.0002(7)

loop_
_atom_type_symbol
_atom_type_description
_atom_type_scat_dispersion_real
_atom_type_scat_dispersion_imag
_atom_type_scat_source
C C 0.0181 0.0091 'International Tables Vol C Tables 4.2.6.8 and 6.1.1.4'
H H 0.0000 0.0000 'International Tables Vol C Tables 4.2.6.8 and 6.1.1.4'
O O 0.0492 0.0322 'International Tables Vol C Tables 4.2.6.8 and 6.1.1.4'

loop_
_geom_angle_atom_site_label_1
_geom_angle_atom_site_label_2
_geom_angle_atom_site_label_3
_geom_angle_site_symmetry_1
_geom_angle_site_symmetry_3
_geom_angle
_geom_angle_publ_flag
C17 O1 C18 . . 117.25(10) ?
C2 C1 C6 . . 119.49(11) ?
C2 C1 C11 . . 119.52(11) ?
C6 C1 C11 . . 120.96(11) ?
C3 C2 C1 . . 120.93(12) ?
C3 C2 H2 . . 121.2(9) ?
C1 C2 H2 . . 117.9(9) ?
C21 O3 C22 . . 115.44(10) ?
C4 C3 C2 . . 119.50(12) ?
C4 C3 H3 . . 121.6(11) ?
C2 C3 H3 . . 118.9(11) ?
C3 C4 C5 . . 120.24(12) ?
C3 C4 H4 . . 119.5(9) ?
C5 C4 H4 . . 120.2(9) ?
C4 C5 C6 . . 121.03(12) ?
C4 C5 H5 . . 121.9(10) ?
C6 C5 H5 . . 117.1(10) ?
C5 C6 C1 . . 118.76(12) ?
C5 C6 C7 . . 121.24(11) ?
C1 C6 C7 . . 119.99(12) ?
C6 C7 C8 . . 113.60(11) ?
C6 C7 H7A . . 108.2(9) ?
C8 C7 H7A . . 106.3(9) ?
C6 C7 H7B . . 108.6(11) ?
C8 C7 H7B . . 111.0(11) ?
H7A C7 H7B . . 109.1(14) ?
C9 C8 C7 . . 112.40(11) ?
C9 C8 H8A . . 108.8(10) ?
C7 C8 H8A . . 110.4(10) ?
C9 C8 H8B . . 109.6(11) ?
C7 C8 H8B . . 109.3(11) ?
H8A C8 H8B . . 106.1(15) ?
C10 C9 C8 . . 114.78(11) ?
C10 C9 H9B . . 109.8(9) ?
C8 C9 H9B . . 108.6(9) ?
C10 C9 H9A . . 107.9(10) ?
C8 C9 H9A . . 107.8(10) ?
H9B C9 H9A . . 107.8(13) ?
C11 C10 C9 . . 122.75(11) ?
C11 C10 H10 . . 119.4(9) ?
C9 C10 H10 . . 117.9(9) ?
C10 C11 C1 . . 120.74(11) ?
C10 C11 C12 . . 123.03(11) ?
C1 C11 C12 . . 116.17(10) ?
C13 C12 C17 . . 118.10(11) ?
C13 C12 C11 . . 122.12(11) ?
C17 C12 C11 . . 119.69(11) ?
C12 C13 C14 . . 121.29(12) ?
C12 C13 H13 . . 120.7(10) ?
C14 C13 H13 . . 118.0(10) ?
C15 C14 C13 . . 120.38(12) ?
C15 C14 H14 . . 119.8(10) ?
C13 C14 H14 . . 119.7(10) ?
C14 C15 C16 . . 118.98(11) ?
C14 C15 C19 . . 119.61(11) ?
C16 C15 C19 . . 121.35(11) ?
C17 C16 C15 . . 120.15(11) ?
C17 C16 H16] . . 118.3(10) ?
C15 C16 H16] . . 121.6(10) ?
O1 C17 C16 . . 124.15(11) ?
O1 C17 C12 . . 114.90(11) ?
C16 C17 C12 . . 120.95(11) ?
O1 C18 H18A . . 110.8(10) ?
O1 C18 H18B . . 110.1(10) ?
H18A C18 H18B . . 111.8(14) ?
O1 C18 H18C . . 102.7(10) ?
H18A C18 H18C . . 107.3(15) ?
H18B C18 H18C . . 113.8(14) ?
C20 C19 C15 . . 126.37(12) ?
C20 C19 H19 . . 116.9(10) ?
C15 C19 H19 . . 116.7(10) ?
C19 C20 C21 . . 121.74(12) ?
C19 C20 H20 . . 123.7(11) ?
C21 C20 H20 . . 114.5(11) ?
O2 C21 O3 . . 123.81(12) ?
O2 C21 C20 . . 125.98(12) ?
O3 C21 C20 . . 110.21(11) ?
O3 C22 C23 . . 108.30(12) ?
O3 C22 H22A . . 106.2(11) ?
C23 C22 H22A . . 112.7(11) ?
O3 C22 H22B . . 108.1(11) ?
C23 C22 H22B . . 111.2(11) ?
H22A C22 H22B . . 110.2(15) ?
C22 C23 H23A . . 109.1(12) ?
C22 C23 H23B . . 111.0(13) ?
H23A C23 H23B . . 108.1(18) ?
C22 C23 H23C . . 111.3(13) ?
H23A C23 H23C . . 113.1(17) ?
H23B C23 H23C . . 104.2(18) ?

loop_
_geom_bond_atom_site_label_1
_geom_bond_atom_site_label_2
_geom_bond_site_symmetry_2
_geom_bond_distance
_geom_bond_publ_flag
O1 C17 . 1.3657(15) ?
O1 C18 . 1.4343(16) ?
C1 C2 . 1.4013(18) ?
C1 C6 . 1.4072(18) ?
C1 C11 . 1.4908(17) ?
O2 C21 . 1.2090(16) ?
C2 C3 . 1.3869(19) ?
C2 H2 . 0.997(17) ?
O3 C21 . 1.3445(16) ?
O3 C22 . 1.4510(15) ?
C3 C4 . 1.386(2) ?
C3 H3 . 0.950(19) ?
C4 C5 . 1.390(2) ?
C4 H4 . 0.986(16) ?
C5 C6 . 1.3956(19) ?
C5 H5 . 0.998(18) ?
C6 C7 . 1.5101(18) ?
C7 C8 . 1.5403(19) ?
C7 H7A . 1.024(17) ?
C7 H7B . 0.985(19) ?
C8 C9 . 1.5388(19) ?
C8 H8A . 0.982(18) ?
C8 H8B . 1.00(2) ?
C9 C10 . 1.5060(18) ?
C9 H9B . 0.980(17) ?
C9 H9A . 1.009(18) ?
C10 C11 . 1.3350(18) ?
C10 H10 . 0.985(16) ?
C11 C12 . 1.4929(17) ?
C12 C13 . 1.3878(18) ?
C12 C17 . 1.4116(18) ?
C13 C14 . 1.3920(18) ?
C13 H13 . 0.969(17) ?
C14 C15 . 1.3910(18) ?
C14 H14 . 0.949(17) ?
C15 C16 . 1.4076(17) ?
C15 C19 . 1.4649(18) ?
C16 C17 . 1.3831(18) ?
C16 H16] . 0.975(18) ?
C18 H18A . 0.983(19) ?
C18 H18B . 1.009(18) ?
C18 H18C . 0.994(19) ?
C19 C20 . 1.3278(19) ?
C19 H19 . 0.999(18) ?
C20 C21 . 1.4713(18) ?
C20 H20 . 0.93(2) ?
C22 C23 . 1.485(2) ?
C22 H22A . 0.98(2) ?
C22 H22B . 0.97(2) ?
C23 H23A . 1.00(2) ?
C23 H23B . 0.94(2) ?
C23 H23C . 1.01(2) ?

loop_
_geom_torsion_atom_site_label_1
_geom_torsion_atom_site_label_2
_geom_torsion_atom_site_label_3
_geom_torsion_atom_site_label_4
_geom_torsion_site_symmetry_1
_geom_torsion_site_symmetry_2
_geom_torsion_site_symmetry_3
_geom_torsion_site_symmetry_4
_geom_torsion
_geom_torsion_publ_flag
C6 C1 C2 C3 . . . . 2.16(18) ?
C11 C1 C2 C3 . . . . -175.85(11) ?
C1 C2 C3 C4 . . . . -1.07(19) ?
C2 C3 C4 C5 . . . . -0.7(2) ?
C3 C4 C5 C6 . . . . 1.43(19) ?
C4 C5 C6 C1 . . . . -0.33(18) ?
C4 C5 C6 C7 . . . . -178.99(11) ?
C2 C1 C6 C5 . . . . -1.43(17) ?
C11 C1 C6 C5 . . . . 176.55(10) ?
C2 C1 C6 C7 . . . . 177.24(11) ?
C11 C1 C6 C7 . . . . -4.78(17) ?
C5 C6 C7 C8 . . . . -108.66(14) ?
C1 C6 C7 C8 . . . . 72.70(16) ?
C6 C7 C8 C9 . . . . -42.10(17) ?
C7 C8 C9 C10 . . . . -40.53(16) ?
C8 C9 C10 C11 . . . . 70.15(17) ?
C9 C10 C11 C1 . . . . -1.15(19) ?
C9 C10 C11 C12 . . . . 175.85(11) ?
C2 C1 C11 C10 . . . . 132.20(13) ?
C6 C1 C11 C10 . . . . -45.78(17) ?
C2 C1 C11 C12 . . . . -45.00(15) ?
C6 C1 C11 C12 . . . . 137.02(12) ?
C10 C11 C12 C13 . . . . -74.21(17) ?
C1 C11 C12 C13 . . . . 102.92(13) ?
C10 C11 C12 C17 . . . . 109.20(14) ?
C1 C11 C12 C17 . . . . -73.67(14) ?
C17 C12 C13 C14 . . . . 2.74(18) ?
C11 C12 C13 C14 . . . . -173.91(11) ?
C12 C13 C14 C15 . . . . 0.63(19) ?
C13 C14 C15 C16 . . . . -3.30(18) ?
C13 C14 C15 C19 . . . . 173.77(11) ?
C14 C15 C16 C17 . . . . 2.57(18) ?
C19 C15 C16 C17 . . . . -174.45(11) ?
C18 O1 C17 C16 . . . . 3.63(18) ?
C18 O1 C17 C12 . . . . -176.42(11) ?
C15 C16 C17 O1 . . . . -179.22(11) ?
C15 C16 C17 C12 . . . . 0.84(18) ?
C13 C12 C17 O1 . . . . 176.58(10) ?
C11 C12 C17 O1 . . . . -6.69(16) ?
C13 C12 C17 C16 . . . . -3.47(17) ?
C11 C12 C17 C16 . . . . 173.26(11) ?
C14 C15 C19 C20 . . . . -167.16(13) ?
C16 C15 C19 C20 . . . . 9.8(2) ?
C15 C19 C20 C21 . . . . 177.51(12) ?
C22 O3 C21 O2 . . . . -0.71(18) ?
C22 O3 C21 C20 . . . . 178.41(11) ?
C19 C20 C21 O2 . . . . -2.8(2) ?
C19 C20 C21 O3 . . . . 178.10(12) ?
C21 O3 C22 C23 . . . . -176.91(13) ?
